data_1561876
loop_
_publ_author_name
'Gou, Yi'
'Chen, MeiRong'
'Li, Shanhe'
'Deng, JunGang'
'Li, Jinlong'
'Fang, GuiHua'
'Yang, Feng'
'Huang, GuoJin'

_publ_section_title
;
 Dithiocarbazate-Copper Complexes for Bioimaging and Treatment of
 Pancreatic Cancer.
;
_journal_name_full 'Journal of medicinal chemistry'
_journal_paper_doi 10.1021/acs.jmedchem.0c01936
_journal_year 2021
_chemical_formula_moiety 'C13 H11 Cl Cu N4 S2'
_chemical_formula_sum 'C13 H11 Cl Cu N4 S2'
_chemical_formula_weight 386.37
_space_group_crystal_system triclinic
_space_group_IT_number 2
_space_group_name_Hall '-P 1'
_space_group_name_H-M_alt 'P -1'
_atom_sites_solution_hydrogens geom
_atom_sites_solution_primary heavy
_atom_sites_solution_secondary difmap
_audit_creation_date 2019-09-30
_audit_creation_method
;
Olex2 1.2
(compiled 2016.08.25 svn.r3337 for OlexSys, GUI svn.r5221)
;
_cell_angle_alpha 68.887(5)
_cell_angle_beta 71.065(5)
_cell_angle_gamma 82.137(6)
_cell_formula_units_Z 2
_cell_length_a 8.6462(14)
_cell_length_b 9.7989(15)
_cell_length_c 10.1011(18)
_cell_measurement_reflns_used 10444
_cell_measurement_temperature 296
_cell_measurement_theta_max 26.32
_cell_measurement_theta_min 3.04
_cell_volume 755.0(2)
_computing_molecular_graphics 'Olex2 (Dolomanov et al., 2009)'
_computing_publication_material 'Olex2 (Dolomanov et al., 2009)'
_computing_structure_refinement 'XL (Sheldrick, 2008)'
_computing_structure_solution 'ShelXS (Sheldrick, 2008)'
_diffrn_ambient_temperature 296
_diffrn_measured_fraction_theta_full 0.998
_diffrn_measured_fraction_theta_max 0.998
_diffrn_measurement_device_type 'SuperNova, Single source at offset), Eos'
_diffrn_radiation_monochromator graphite
_diffrn_radiation_type MoK\a
_diffrn_radiation_wavelength 0.70932
_diffrn_reflns_av_R_equivalents 0.0609
_diffrn_reflns_av_unetI/netI 0.0610
_diffrn_reflns_limit_h_max 9
_diffrn_reflns_limit_h_min -10
_diffrn_reflns_limit_k_max 12
_diffrn_reflns_limit_k_min -12
_diffrn_reflns_limit_l_max 12
_diffrn_reflns_limit_l_min -12
_diffrn_reflns_number 10444
_diffrn_reflns_theta_full 26.32
_diffrn_reflns_theta_max 26.32
_diffrn_reflns_theta_min 3.04
_diffrn_source 'fine-focus sealed tube'
_exptl_absorpt_coefficient_mu 1.896
_exptl_absorpt_correction_T_max 0.7641
_exptl_absorpt_correction_T_min 0.6805
_exptl_absorpt_correction_type multi-scan
_exptl_crystal_colour 'dark blue'
_exptl_crystal_colour_modifier dark
_exptl_crystal_colour_primary blue
_exptl_crystal_density_diffrn 1.700
_exptl_crystal_density_method 'not measured'
_exptl_crystal_description block
_exptl_crystal_F_000 390
_exptl_crystal_size_max 0.22
_exptl_crystal_size_mid 0.18
_exptl_crystal_size_min 0.15
_refine_diff_density_max 0.917
_refine_diff_density_min -2.272
_refine_diff_density_rms 0.164
_refine_ls_extinction_method none
_refine_ls_goodness_of_fit_ref 1.116
_refine_ls_hydrogen_treatment constr
_refine_ls_matrix_type full
_refine_ls_number_parameters 191
_refine_ls_number_reflns 3079
_refine_ls_number_restraints 0
_refine_ls_restrained_S_all 1.116
_refine_ls_R_factor_all 0.1097
_refine_ls_R_factor_gt 0.0887
_refine_ls_shift/su_max 0.000
_refine_ls_shift/su_mean 0.000
_refine_ls_structure_factor_coef Fsqd
_refine_ls_weighting_details 'calc w=1/[\s^2^(Fo^2^)+(0.1593P)^2^+1.8714P] where P=(Fo^2^+2Fc^2^)/3'
_refine_ls_weighting_scheme calc
_refine_ls_wR_factor_gt 0.2520
_refine_ls_wR_factor_ref 0.2749
_reflns_number_gt 2355
_reflns_number_total 3079
_reflns_threshold_expression >2sigma(I)
_cod_data_source_file jm0c01936_si_003.cif
_cod_data_source_block shelx
_cod_database_code 1561876
_olex2_refinement_description
;
1. Fixed Uiso
 At 1.2 times of:
  All C(H) groups
 At 1.5 times of:
  All C(H,H,H) groups
2.a Aromatic/amide H refined with riding coordinates:
 C5(H5), C10(H10), C13(H13), C6(H6), C12(H12), C11(H11), C8(H8), C7(H7)
2.b Idealised Me refined as rotating group:
 C1(H1a,H1b,H1c)
;
_olex2_submission_special_instructions 'No special instructions were received'

loop_
_space_group_symop_id
_space_group_symop_operation_xyz
1 'x, y, z'
2 '-x, -y, -z'

loop_
_atom_site_label
_atom_site_type_symbol
_atom_site_fract_x
_atom_site_fract_y
_atom_site_fract_z
_atom_site_U_iso_or_equiv
_atom_site_adp_type
_atom_site_occupancy
_atom_site_calc_flag
_atom_site_disorder_assembly
_atom_site_disorder_group
_atom_site_refinement_flags_posn
Cu1 Cu 0.69329(11) 0.52878(10) 0.00796(10) 0.0436(4) Uani 1 d . . .
Cl1 Cl 0.4958(3) 0.3843(2) 0.1926(2) 0.0538(6) Uani 1 d . . .
S1 S 0.8330(3) 0.3477(2) -0.0739(2) 0.0536(6) Uani 1 d . . .
N2 N 0.8814(8) 0.6474(7) -0.1338(7) 0.0425(15) Uani 1 d . . .
S2 S 1.1243(3) 0.3762(3) -0.3251(3) 0.0642(7) Uani 1 d . . .
C2 C 0.9815(10) 0.4619(9) -0.2115(8) 0.0447(18) Uani 1 d . . .
N1 N 1.0007(8) 0.5985(7) -0.2366(7) 0.0478(16) Uani 1 d . . .
N4 N 0.6395(8) 0.7139(7) 0.0613(7) 0.0432(15) Uani 1 d . . .
C3 C 0.8834(9) 0.7801(8) -0.1399(8) 0.0398(16) Uani 1 d . . .
C9 C 0.7510(9) 0.8181(9) -0.0201(8) 0.0423(17) Uani 1 d . . .
N3 N 0.9373(9) 1.0219(7) -0.3165(7) 0.0512(17) Uani 1 d . . .
C4 C 1.0031(9) 0.8917(8) -0.2550(8) 0.0415(17) Uani 1 d . . .
C5 C 1.1691(10) 0.8567(9) -0.2984(9) 0.0483(19) Uani 1 d . . .
H5 H 1.2097 0.7660 -0.2503 0.058 Uiso 1 calc . . R
C10 C 0.7440(11) 0.9461(9) 0.0100(9) 0.0502(19) Uani 1 d . . .
H10 H 0.8245 1.0157 -0.0455 0.060 Uiso 1 calc . . R
C13 C 0.5138(10) 0.7368(10) 0.1702(9) 0.051(2) Uani 1 d . . .
H13 H 0.4343 0.6659 0.2238 0.061 Uiso 1 calc . . R
C6 C 1.2711(12) 0.9591(11) -0.4137(11) 0.065(3) Uani 1 d . . .
H6 H 1.3825 0.9388 -0.4463 0.078 Uiso 1 calc . . R
C12 C 0.4979(12) 0.8635(11) 0.2058(9) 0.059(2) Uani 1 d . . .
H12 H 0.4101 0.8769 0.2831 0.071 Uiso 1 calc . . R
C11 C 0.6141(12) 0.9682(11) 0.1250(9) 0.058(2) Uani 1 d . . .
H11 H 0.6060 1.0537 0.1471 0.070 Uiso 1 calc . . R
C8 C 1.0413(13) 1.1191(10) -0.4282(10) 0.062(2) Uani 1 d . . .
H8 H 0.9992 1.2104 -0.4733 0.074 Uiso 1 calc . . R
C7 C 1.2057(14) 1.0930(11) -0.4806(10) 0.068(3) Uani 1 d . . .
H7 H 1.2720 1.1641 -0.5598 0.082 Uiso 1 calc . . R
C1 C 1.2618(14) 0.5192(12) -0.4530(12) 0.082(4) Uani 1 d . . .
H1A H 1.2068 0.5906 -0.5175 0.122 Uiso 1 calc . . GR
H1B H 1.3546 0.4788 -0.5113 0.122 Uiso 1 calc . . GR
H1C H 1.2978 0.5650 -0.3989 0.122 Uiso 1 calc . . GR

loop_
_atom_site_aniso_label
_atom_site_aniso_U_11
_atom_site_aniso_U_22
_atom_site_aniso_U_33
_atom_site_aniso_U_23
_atom_site_aniso_U_13
_atom_site_aniso_U_12
Cu1 0.0398(6) 0.0434(6) 0.0343(5) -0.0059(4) 0.0008(4) -0.0068(4)
Cl1 0.0469(11) 0.0516(12) 0.0406(10) 0.0016(8) -0.0003(8) -0.0088(9)
S1 0.0526(12) 0.0412(11) 0.0510(12) -0.0074(9) -0.0025(9) -0.0046(9)
N2 0.044(3) 0.037(3) 0.032(3) -0.007(3) 0.005(3) -0.008(3)
S2 0.0658(15) 0.0644(15) 0.0575(14) -0.0305(12) -0.0054(11) 0.0101(12)
C2 0.048(4) 0.042(4) 0.035(4) -0.011(3) -0.004(3) 0.004(3)
N1 0.047(4) 0.043(4) 0.036(3) -0.007(3) 0.008(3) -0.009(3)
N4 0.038(3) 0.048(4) 0.032(3) -0.008(3) -0.002(3) -0.001(3)
C3 0.045(4) 0.038(4) 0.028(3) -0.005(3) -0.003(3) -0.009(3)
C9 0.042(4) 0.048(4) 0.033(4) -0.012(3) -0.010(3) 0.006(3)
N3 0.064(4) 0.044(4) 0.041(4) -0.011(3) -0.012(3) -0.007(3)
C4 0.046(4) 0.041(4) 0.031(3) -0.007(3) -0.006(3) -0.009(3)
C5 0.041(4) 0.051(5) 0.045(4) -0.008(4) -0.010(3) -0.007(4)
C10 0.062(5) 0.041(4) 0.043(4) -0.016(3) -0.009(4) 0.001(4)
C13 0.051(5) 0.055(5) 0.039(4) -0.017(4) -0.004(4) 0.002(4)
C6 0.056(5) 0.076(7) 0.056(5) -0.018(5) -0.001(4) -0.030(5)
C12 0.060(5) 0.070(6) 0.039(4) -0.024(4) -0.001(4) 0.008(5)
C11 0.067(6) 0.063(6) 0.044(5) -0.025(4) -0.013(4) 0.009(5)
C8 0.088(7) 0.049(5) 0.044(5) -0.004(4) -0.025(5) -0.006(5)
C7 0.083(7) 0.064(6) 0.042(5) -0.002(4) -0.001(5) -0.037(5)
C1 0.078(7) 0.068(7) 0.069(7) -0.026(5) 0.018(6) 0.003(6)

loop_
_atom_type_symbol
_atom_type_description
_atom_type_scat_dispersion_real
_atom_type_scat_dispersion_imag
_atom_type_scat_source
C C 0.0033 0.0016 'International Tables Vol C Tables 4.2.6.8 and 6.1.1.4'
H H 0.0000 0.0000 'International Tables Vol C Tables 4.2.6.8 and 6.1.1.4'
Cl Cl 0.1484 0.1585 'International Tables Vol C Tables 4.2.6.8 and 6.1.1.4'
Cu Cu 0.3201 1.2651 'International Tables Vol C Tables 4.2.6.8 and 6.1.1.4'
N N 0.0061 0.0033 'International Tables Vol C Tables 4.2.6.8 and 6.1.1.4'
S S 0.1246 0.1234 'International Tables Vol C Tables 4.2.6.8 and 6.1.1.4'

loop_
_geom_angle_atom_site_label_1
_geom_angle_atom_site_label_2
_geom_angle_atom_site_label_3
_geom_angle
_geom_angle_site_symmetry_1
_geom_angle_site_symmetry_3
_geom_angle_publ_flag
Cl1 Cu1 S1 95.55(9) . . ?
N2 Cu1 Cl1 172.5(2) . . ?
N2 Cu1 S1 84.1(2) . . ?
N2 Cu1 N4 79.9(3) . . ?
N4 Cu1 Cl1 99.29(18) . . ?
N4 Cu1 S1 162.1(2) . . ?
C2 S1 Cu1 93.8(3) . . ?
N1 N2 Cu1 122.4(5) . . ?
C3 N2 Cu1 118.0(5) . . ?
C3 N2 N1 119.2(6) . . ?
C2 S2 C1 103.4(4) . . ?
S1 C2 S2 113.8(5) . . ?
N1 C2 S1 128.1(6) . . ?
N1 C2 S2 118.1(6) . . ?
C2 N1 N2 110.6(6) . . ?
C9 N4 Cu1 113.6(5) . . ?
C13 N4 Cu1 127.0(6) . . ?
C13 N4 C9 119.2(7) . . ?
N2 C3 C9 114.0(6) . . ?
N2 C3 C4 125.2(7) . . ?
C9 C3 C4 120.9(7) . . ?
N4 C9 C3 113.9(7) . . ?
N4 C9 C10 122.0(7) . . ?
C10 C9 C3 124.1(7) . . ?
C8 N3 C4 115.9(8) . . ?
N3 C4 C3 115.2(7) . . ?
N3 C4 C5 123.8(7) . . ?
C5 C4 C3 120.9(7) . . ?
C6 C5 C4 118.4(8) . . ?
C9 C10 C11 118.4(8) . . ?
N4 C13 C12 121.9(8) . . ?
C5 C6 C7 118.8(9) . . ?
C11 C12 C13 118.7(8) . . ?
C12 C11 C10 119.7(9) . . ?
N3 C8 C7 124.3(9) . . ?
C8 C7 C6 118.8(8) . . ?

loop_
_geom_bond_atom_site_label_1
_geom_bond_atom_site_label_2
_geom_bond_distance
_geom_bond_site_symmetry_2
_geom_bond_publ_flag
Cu1 Cl1 2.257(2) . ?
Cu1 S1 2.261(2) . ?
Cu1 N2 1.963(6) . ?
Cu1 N4 2.026(7) . ?
S1 C2 1.717(8) . ?
N2 N1 1.379(9) . ?
N2 C3 1.281(10) . ?
S2 C2 1.743(8) . ?
S2 C1 1.789(10) . ?
C2 N1 1.294(10) . ?
N4 C9 1.341(10) . ?
N4 C13 1.333(10) . ?
C3 C9 1.491(10) . ?
C3 C4 1.494(10) . ?
C9 C10 1.382(11) . ?
N3 C4 1.341(10) . ?
N3 C8 1.338(11) . ?
C4 C5 1.391(11) . ?
C5 C6 1.369(11) . ?
C10 C11 1.388(12) . ?
C13 C12 1.391(13) . ?
C6 C7 1.380(15) . ?
C12 C11 1.369(14) . ?
C8 C7 1.369(15) . ?
